data_7712192
loop_
_publ_author_name
'Golub, Igor E.'
'Heere, Michael'
'Gounaris, Volodia'
'Li, Xiao'
'Steenhaut, Timothy'
'Wang, Jian'
'Robeyns, Koen'
'Li, Hai-Wen'
'Dovgaliuk, Iurii'
'Ikeda, Kazutaka'
'Hautier, Geoffroy'
'Filinchuk, Yaroslav'

_publ_section_title
;
 Structural insight into the magnesium borohydride - ethylenediamine
 solid-state Mg-ion electrolyte system.
;
_journal_issue 8
_journal_name_full 'Dalton transactions (Cambridge, England : 2003)'
_journal_page_first 2404
_journal_page_last 2411
_journal_paper_doi 10.1039/d2dt03567g
_journal_volume 52
_journal_year 2023
_chemical_formula_moiety 'C4 H20 B Mg N4, B H4'
_chemical_formula_sum 'C4 H24 B2 Mg N4'
_chemical_formula_weight 174.20
_space_group_IT_number 18
_space_group_name_Hall 'P 2 2ab'
_space_group_name_H-M_alt 'P 21 21 2'
_symmetry_cell_setting orthorhombic
_symmetry_space_group_name_Hall 'P 2 2ab'
_symmetry_space_group_name_H-M 'P 21 21 2'
_audit_update_record
;
2023-01-24 deposited with the CCDC.	2023-01-25 downloaded from the CCDC.
;
_cell_angle_alpha 90.0000
_cell_angle_beta 90.0000
_cell_angle_gamma 90.0000
_cell_formula_units_Z 2
_cell_length_a 9.3580(4)
_cell_length_b 8.8374(4)
_cell_length_c 7.1311(3)
_cell_measurement_temperature 446
_cell_volume 589.74(4)
_computing_data_collection 'SNBL Pilatus control'
_computing_molecular_graphics 'MERCURY (Macrae et al., 2008)'
_computing_publication_material
;
'MERCURY (Macrae et al., 2008), Platon (Spek, 2009)'
;
_computing_structure_refinement FULLPROF
_computing_structure_solution FOX
_diffrn_ambient_temperature 446
_diffrn_detector 'pilatus 2M'
_diffrn_detector_type 'pilatus 2M'
_diffrn_measurement_device_type 'pilatus 2M'
_diffrn_radiation_monochromator Si(111)
_diffrn_radiation_type X-ray
_diffrn_source synchrotron
_diffrn_source_target synchrotron
_exptl_absorpt_coefficient_mu 0.108
_exptl_absorpt_correction_type none
_exptl_crystal_density_diffrn 0.981
_pd_instr_location ' ?'
_pd_meas_2theta_range_inc 0.010448
_pd_meas_2theta_range_max 35.07135
_pd_meas_2theta_range_min 0.06790
_pd_meas_number_of_points 3352
_pd_proc_2theta_range_inc 0.010448
_pd_proc_2theta_range_max 35.0628
_pd_proc_2theta_range_min 0.0594
_pd_proc_ls_pref_orient_corr ' ?'
_pd_proc_ls_prof_R_factor 0.4538
_pd_proc_ls_prof_wR_expected 0.1739
_pd_proc_ls_prof_wR_factor 0.7550
_pd_proc_wavelength 0.779360
_pd_spec_mounting ' ?'
_pd_spec_mount_mode transmission
_refine_ls_number_parameters 10
_refine_ls_number_reflns 220
_refine_ls_number_restraints 35
_refine_ls_R_I_factor 14.5004
_cod_data_source_file d2dt03567g2.cif
_cod_data_source_block 1
_cod_depositor_comments
;
The following automatic conversions were performed:

data item '_symmetry_cell_setting' value 'Orthorhombic' was changed
to 'orthorhombic' in accordance with the
/home/data/users/saulius/crontab/automatic-downloads/rss-feeds/RSC/lib/dictionaries/cif_core.dic
dictionary named 'cif_core.dic' version 2.4.2 last updated on
2011-04-26.

Automatic conversion script
Id: cif_fix_values 7556 2019-12-06 15:28:31Z antanas 

 Adding full bibliography for 7712191--7712192.cif.
;
_cod_original_cell_volume 589.75(4)
_cod_database_code 7712192
_pd_proc_ls_prof_cr_factor 26.9088
_pd_proc_ls_prof_cwr_factor 15.6314
_pd_proc_ls_prof_cwr_expected 3.6014
_pd_proc_ls_prof_chi2 18.8386
_pd_proc_ls_prof_echi2 20.0191

loop_
_symmetry_equiv_pos_as_xyz
x,y,z
x+1/2,-y+1/2,-z
-x+1/2,y+1/2,-z
-x,-y,z

loop_
_atom_site_label
_atom_site_fract_x
_atom_site_fract_y
_atom_site_fract_z
_atom_site_U_iso_or_equiv
_atom_site_occupancy
_atom_site_adp_type
_atom_site_type_symbol
Mg1 0.00000 0.00000 0.11073 0.02533 1.00000 Uiso Mg
C2 0.22986 0.59509 0.70481 0.03800 1.00000 Uiso C
C3 0.22992 0.41980 0.68716 0.03800 1.00000 Uiso C
N4 0.37750 0.36188 0.68889 0.03800 1.00000 Uiso N
N5 0.30908 0.64105 0.87362 0.03800 1.00000 Uiso N
H6 0.28284 0.64569 0.58293 0.06333 1.00000 Uiso H
H7 0.12048 0.63788 0.70715 0.06333 1.00000 Uiso H
H8 0.17340 0.36945 0.80623 0.06333 1.00000 Uiso H
H9 0.17279 0.38660 0.55976 0.06333 1.00000 Uiso H
H10 0.38110 0.24573 0.71708 0.06333 1.00000 Uiso H
H11 0.42017 0.37610 0.55843 0.06333 1.00000 Uiso H
H12 0.33380 0.75647 0.86860 0.06333 1.00000 Uiso H
H13 0.24500 0.62445 0.98733 0.06333 1.00000 Uiso H
B14 0.00000 0.00000 0.76818 0.03800 1.00000 Uiso B
H15 0.08643 0.07056 0.67526 0.06333 1.00000 Uiso H
H17 0.06500 -0.0950 0.86500 0.06333 1.00000 Uiso H
B19 0.00000 0.50000 0.14667 0.03800 1.00000 Uiso B
H20 0.10358 0.47424 0.24609 0.06333 1.00000 Uiso H
H22 0.02319 0.61230 0.04582 0.06333 1.00000 Uiso H

loop_
_atom_type_symbol
_atom_type_scat_Cromer_Mann_a1
_atom_type_scat_Cromer_Mann_b1
_atom_type_scat_Cromer_Mann_a2
_atom_type_scat_Cromer_Mann_b2
_atom_type_scat_Cromer_Mann_a3
_atom_type_scat_Cromer_Mann_b3
_atom_type_scat_Cromer_Mann_a4
_atom_type_scat_Cromer_Mann_b4
_atom_type_scat_Cromer_Mann_c
_atom_type_scat_dispersion_real
_atom_type_scat_dispersion_imag
_atom_type_scat_source
mg 5.42040 2.82750 2.17350 79.26110 1.22690 0.38080 2.30730 7.19370 0.85840 0.04200 0.03600 International_Tables_for_Crystallography_Vol.C(1991)_Tables_6.1.1.4_and_6.1.1.5
c 2.31000 20.84390 1.02000 10.20750 1.58860 0.56870 0.86500 51.65120 0.21560 0.00200 0.00200 International_Tables_for_Crystallography_Vol.C(1991)_Tables_6.1.1.4_and_6.1.1.5
n 12.21260 0.00570 3.13220 9.89330 2.01250 28.99750 1.16630 0.58260 -11.52900 0.00400 0.00300 International_Tables_for_Crystallography_Vol.C(1991)_Tables_6.1.1.4_and_6.1.1.5
h 0.49300 10.51090 0.32291 26.12570 0.14019 3.14236 0.04081 57.79970 0.00304 0.00000 0.00000 International_Tables_for_Crystallography_Vol.C(1991)_Tables_6.1.1.4_and_6.1.1.5
b 2.05450 23.21850 1.33260 1.02100 1.09790 60.34980 0.70680 0.14030 -0.19320 0.00000 0.00100 International_Tables_for_Crystallography_Vol.C(1991)_Tables_6.1.1.4_and_6.1.1.5

loop_
_geom_angle_atom_site_label_1
_geom_angle_atom_site_label_2
_geom_angle_atom_site_label_3
_geom_angle
_geom_angle_site_symmetry_1
_geom_angle_site_symmetry_2
_geom_angle_site_symmetry_3
_geom_angle_publ_flag
N4 Mg1 N5 81.79(1) 3_456 . 3_456 yes
N4 Mg1 N4 99.05(1) 3_456 . 4_546 yes
N4 Mg1 N5 94.39(1) 3_456 . 4_546 yes
N4 Mg1 N5 94.39(1) 4_546 . 3_456 yes
N5 Mg1 N5 174.14(1) 3_456 . 4_546 yes
N4 Mg1 N5 81.79(1) 4_546 . 4_546 yes
N4 Mg1 H17 100.00 4_546 . 1_554 no
N5 Mg1 H17 92.00 4_546 . 1_554 no
N4 Mg1 H17 100.00 3_456 . 2_554 no
N5 Mg1 H17 92.00 3_456 . 2_554 no
H17 Mg1 H17 61.00 1_554 . 2_554 no
N4 Mg1 H17 161.00 3_456 . 1_554 no
N5 Mg1 H17 93.00 3_456 . 1_554 no
N4 Mg1 H17 161.00 4_546 . 2_554 no
N5 Mg1 H17 93.00 4_546 . 2_554 no
Mg1 N4 C3 107.52(1) 3_556 . . yes
Mg1 N5 C2 107.27(1) 3_556 . . yes
N5 C2 C3 109.96(1) . . . yes
N4 C3 C2 110.25(1) . . . yes
C3 N4 H10 112.00 . . . no
C3 N4 H11 108.00 . . . no
H10 N4 H11 106.00 . . . no
Mg1 N4 H10 114.00 3_556 . . no
Mg1 N4 H11 109.00 3_556 . . no
C2 N5 H12 111.00 . . . no
C2 N5 H13 108.00 . . . no
H12 N5 H13 107.00 . . . no
Mg1 N5 H12 112.00 3_556 . . no
Mg1 N5 H13 111.00 3_556 . . no
N5 C2 H6 108.00 . . . no
N5 C2 H7 111.00 . . . no
C3 C2 H6 110.00 . . . no
C3 C2 H7 110.00 . . . no
H6 C2 H7 107.00 . . . no
N4 C3 H8 108.00 . . . no
N4 C3 H9 112.00 . . . no
C2 C3 H8 110.00 . . . no
C2 C3 H9 110.00 . . . no
H8 C3 H9 107.00 . . . no
H15 B14 H17 109.00 . . . no
H15 B14 H15 114.00 . . 2_555 no
H15 B14 H17 106.00 . . 2_555 no
H15 B14 H17 106.00 2_555 . . no
H17 B14 H17 113.00 . . 2_555 no
H15 B14 H17 109.00 2_555 . 2_555 no
H20 B19 H22 110.00 . . . no
H20 B19 H20 109.00 . . 2_565 no
H20 B19 H22 109.00 . . 2_565 no
H20 B19 H22 109.00 2_565 . . no
H22 B19 H22 109.00 . . 2_565 no
H20 B19 H22 110.00 2_565 . 2_565 no

loop_
_geom_bond_atom_site_label_1
_geom_bond_atom_site_label_2
_geom_bond_distance
_geom_bond_site_symmetry_1
_geom_bond_site_symmetry_2
_geom_bond_publ_flag
Mg1 N4 2.2013(1) . . yes
Mg1 N5 2.1814(1) . . yes
Mg1 N4 2.2013(1) . 2_555 yes
Mg1 N5 2.1814(1) . 2_555 yes
Mg1 H17 2.0400 . . no
Mg1 H17 2.0400 . 2_555 no
N4 C3 1.4729(1) . . yes
N5 C2 1.4710(1) . . yes
C2 C3 1.5542(1) . . no
N4 H10 1.0500 . . no
N4 H11 1.0200 . . no
N5 H12 1.0500 . . no
N5 H13 1.0200 . . no
C2 H6 1.1000 . . no
C2 H7 1.0900 . . no
C3 H8 1.0900 . . no
C3 H9 1.0900 . . no
B14 H15 1.2200 . . no
B14 H17 1.2500 . . no
B14 H15 1.2200 . 2_555 no
B14 H17 1.2500 . 2_555 no
B19 H20 1.2200 . . no
B19 H22 1.2400 . . no
B19 H20 1.2200 . 2_565 no
B19 H22 1.2400 . 2_565 no

loop_
_geom_hbond_atom_site_label_D
_geom_hbond_atom_site_label_H
_geom_hbond_atom_site_label_A
_geom_hbond_distance_DH
_geom_hbond_distance_HA
_geom_hbond_distance_DA
_geom_hbond_angle_DHA
_geom_hbond_site_symmetry_A
_geom_hbond_publ_flag
N4 H10 H22 1.0500 2.2500 3.0500 132.00 4_546 yes
N5 H12 H22 1.0500 2.2000 3.0200 133.00 3_566 yes
N5 H12 H20 1.0500 2.1700 3.1700 159.00 4_556 yes
N5 H13 H22 1.0200 2.1200 2.9500 138.00 1_556 yes

loop_
_geom_torsion_atom_site_label_1
_geom_torsion_atom_site_label_2
_geom_torsion_atom_site_label_3
_geom_torsion_atom_site_label_4
_geom_torsion
_geom_torsion_site_symmetry_1
_geom_torsion_site_symmetry_2
_geom_torsion_site_symmetry_3
_geom_torsion_site_symmetry_4
_geom_torsion_publ_flag
Mg1 N4 C3 C2 37.56 3_556 . . . no
Mg1 N5 C2 C3 42.00 3_556 . . . no
N5 C2 C3 N4 -55.34 . . . . no
